data_7224136
loop_
_publ_author_name
'Trifonov, Alexander'
'Tolpygin, Aleksei'
'Linnikova, , Olesya'
'Glukhova, Tatyana'
'Cherkasov, Anton'
'Fukin, Georgii K.'

_publ_section_title
;
 Bis(amido) Rare-earth Complexes Coordinated by Tridentate Amidinate
 Ligand: Synthesis, Structure and Catalytic Activity in Polymerization of
 Isoprene and rac-Lactide
;
_journal_name_full 'RSC Adv.'
_journal_paper_doi 10.1039/C5RA27960G
_journal_year 2016
_chemical_formula_moiety 'C43 H68 N4 Nd O P Si4'
_chemical_formula_sum 'C43 H68 N4 Nd O P Si4'
_chemical_formula_weight 944.58
_space_group_crystal_system monoclinic
_space_group_IT_number 15
_space_group_name_Hall '-C 2yc'
_space_group_name_H-M_alt 'C 1 2/c 1'
_symmetry_space_group_name_Hall '-C 2yc'
_symmetry_space_group_name_H-M 'C 1 2/c 1'
_atom_sites_solution_hydrogens geom
_atom_sites_solution_primary dual
_atom_sites_solution_secondary difmap
_audit_creation_method SHELXL-2014/7
_audit_update_record
;
2015-11-30 deposited with the CCDC.
2016-02-02 downloaded from the CCDC.
;
_cell_angle_alpha 90
_cell_angle_beta 108.1100(10)
_cell_angle_gamma 90
_cell_formula_units_Z 8
_cell_length_a 21.4494(2)
_cell_length_b 12.75910(10)
_cell_length_c 37.4670(4)
_cell_measurement_reflns_used 39093
_cell_measurement_temperature 100(2)
_cell_measurement_theta_max 32.3473
_cell_measurement_theta_min 3.0057
_cell_volume 9745.83(17)
_computing_cell_refinement 'CrysAlisPro, Agilent Technologies'
_computing_data_collection 'CrysAlisPro, Agilent Technologies'
_computing_data_reduction 'CrysAlisPro, Agilent Technologies'
_computing_molecular_graphics 'SHELXTL (Sheldrick, 2000)'
_computing_publication_material 'SHELXTL (Sheldrick, 2000)'
_computing_structure_refinement 'SHELXL-2014/7 (Sheldrick, 2014)'
_computing_structure_solution 'SHELXT-2014/4 (Sheldrick, 2014)'
_diffrn_ambient_temperature 100(2)
_diffrn_measured_fraction_theta_full 0.998
_diffrn_measured_fraction_theta_max 0.999
_diffrn_measurement_device_type 'Xcalibur, EOS (CCD)'
_diffrn_measurement_method '\w scans'
_diffrn_radiation_type MoK\a
_diffrn_radiation_wavelength 0.71073
_diffrn_reflns_av_R_equivalents 0.0420
_diffrn_reflns_av_unetI/netI 0.0251
_diffrn_reflns_laue_measured_fraction_full 0.998
_diffrn_reflns_laue_measured_fraction_max 0.999
_diffrn_reflns_limit_h_max 29
_diffrn_reflns_limit_h_min -29
_diffrn_reflns_limit_k_max 17
_diffrn_reflns_limit_k_min -17
_diffrn_reflns_limit_l_max 51
_diffrn_reflns_limit_l_min -51
_diffrn_reflns_number 93016
_diffrn_reflns_point_group_measured_fraction_full 0.998
_diffrn_reflns_point_group_measured_fraction_max 0.999
_diffrn_reflns_theta_full 25.242
_diffrn_reflns_theta_max 29.000
_diffrn_reflns_theta_min 3.155
_diffrn_source 'fine focus sealed tube'
_exptl_absorpt_coefficient_mu 1.231
_exptl_absorpt_correction_T_max 1.000
_exptl_absorpt_correction_T_min 0.764
_exptl_absorpt_correction_type multi-scan
_exptl_absorpt_process_details
;
CrysAlisPro, Agilent Technologies, Version 1.171.37.35.
Empirical absorption correction using spherical harmonics, implemented
in SCALE3 ABSPACK scaling algorithm.
;
_exptl_crystal_colour colorless
_exptl_crystal_density_diffrn 1.288
_exptl_crystal_description prism
_exptl_crystal_F_000 3944
_exptl_crystal_size_max 0.450
_exptl_crystal_size_mid 0.300
_exptl_crystal_size_min 0.150
_refine_diff_density_max 0.686
_refine_diff_density_min -1.111
_refine_diff_density_rms 0.071
_refine_ls_extinction_method none
_refine_ls_goodness_of_fit_ref 1.123
_refine_ls_hydrogen_treatment constr
_refine_ls_matrix_type full
_refine_ls_number_parameters 504
_refine_ls_number_reflns 12919
_refine_ls_number_restraints 0
_refine_ls_restrained_S_all 1.123
_refine_ls_R_factor_all 0.0335
_refine_ls_R_factor_gt 0.0287
_refine_ls_shift/su_max 0.003
_refine_ls_shift/su_mean 0.000
_refine_ls_structure_factor_coef Fsqd
_refine_ls_weighting_details 'w=1/[\s^2^(Fo^2^)+(0.0190P)^2^+17.4000P] where P=(Fo^2^+2Fc^2^)/3'
_refine_ls_weighting_scheme calc
_refine_ls_wR_factor_gt 0.0592
_refine_ls_wR_factor_ref 0.0606
_reflns_Friedel_coverage 0.000
_reflns_number_gt 11782
_reflns_number_total 12919
_reflns_threshold_expression 'I > 2\s(I)'
_cod_data_source_file c5ra27960g2.cif
_cod_data_source_block ndampo
_cod_original_cell_volume 9745.82(17)
_cod_database_code 7224136
_shelx_shelxl_version_number 2014/7
_shelx_space_group_comment
;
The symmetry employed for this shelxl refinement is uniquely defined
by the following loop, which should always be used as a source of
symmetry information in preference to the above space-group names.
They are only intended as comments.
;
_shelx_estimated_absorpt_t_min 0.607
_shelx_estimated_absorpt_t_max 0.837

loop_
_space_group_symop_operation_xyz
'x, y, z'
'-x, y, -z+1/2'
'x+1/2, y+1/2, z'
'-x+1/2, y+1/2, -z+1/2'
'-x, -y, -z'
'x, -y, z-1/2'
'-x+1/2, -y+1/2, -z'
'x+1/2, -y+1/2, z-1/2'

loop_
_atom_site_label
_atom_site_type_symbol
_atom_site_fract_x
_atom_site_fract_y
_atom_site_fract_z
_atom_site_U_iso_or_equiv
_atom_site_adp_type
_atom_site_occupancy
_atom_site_site_symmetry_order
_atom_site_calc_flag
_atom_site_refinement_flags_posn
_atom_site_refinement_flags_adp
Nd1 Nd 0.64158(2) 0.58588(2) 0.61739(2) 0.01181(3) Uani 1 1 d . .
P1 P 0.79332(2) 0.66526(4) 0.68390(2) 0.01424(9) Uani 1 1 d . .
Si1 Si 0.70808(3) 0.40941(4) 0.56606(2) 0.01930(11) Uani 1 1 d . .
Si2 Si 0.67846(3) 0.32049(4) 0.63303(2) 0.02150(12) Uani 1 1 d . .
Si3 Si 0.47973(3) 0.54438(4) 0.59124(2) 0.01698(11) Uani 1 1 d . .
Si4 Si 0.52491(3) 0.58916(5) 0.67355(2) 0.02100(11) Uani 1 1 d . .
O1 O 0.72607(6) 0.61501(11) 0.67460(4) 0.0159(3) Uani 1 1 d . .
N1 N 0.61877(7) 0.75283(12) 0.57727(4) 0.0139(3) Uani 1 1 d . .
N2 N 0.72235(7) 0.71133(12) 0.60483(5) 0.0144(3) Uani 1 1 d . .
N3 N 0.67858(8) 0.42341(13) 0.60357(5) 0.0170(3) Uani 1 1 d . .
N4 N 0.54089(8) 0.57685(13) 0.63172(5) 0.0165(3) Uani 1 1 d . .
C1 C 0.68058(9) 0.78466(14) 0.58460(5) 0.0138(3) Uani 1 1 d . .
C2 C 0.70383(10) 0.89356(15) 0.57483(6) 0.0212(4) Uani 1 1 d . .
C3 C 0.76467(12) 0.92913(18) 0.60648(9) 0.0443(8) Uani 1 1 d . .
H3A H 0.7800 0.9964 0.5997 0.066 Uiso 1 1 calc R U
H3B H 0.7994 0.8766 0.6102 0.066 Uiso 1 1 calc R U
H3C H 0.7534 0.9372 0.6298 0.066 Uiso 1 1 calc R U
C4 C 0.7211(2) 0.8874(2) 0.53807(10) 0.0671(11) Uani 1 1 d . .
H4A H 0.7252 0.9584 0.5291 0.101 Uiso 1 1 calc R U
H4B H 0.6864 0.8498 0.5191 0.101 Uiso 1 1 calc R U
H4C H 0.7628 0.8501 0.5425 0.101 Uiso 1 1 calc R U
C5 C 0.65353(12) 0.98114(18) 0.57036(9) 0.0403(7) Uani 1 1 d . .
H5A H 0.6723 1.0474 0.5653 0.060 Uiso 1 1 calc R U
H5B H 0.6417 0.9876 0.5935 0.060 Uiso 1 1 calc R U
H5C H 0.6142 0.9646 0.5494 0.060 Uiso 1 1 calc R U
C6 C 0.56063(9) 0.81324(14) 0.56215(5) 0.0144(4) Uani 1 1 d . .
C7 C 0.52750(10) 0.81326(15) 0.52333(6) 0.0179(4) Uani 1 1 d . .
C8 C 0.46963(10) 0.87100(17) 0.50981(6) 0.0238(4) Uani 1 1 d . .
H8A H 0.4478 0.8736 0.4835 0.029 Uiso 1 1 calc R U
C9 C 0.44341(11) 0.92451(17) 0.53394(7) 0.0281(5) Uani 1 1 d . .
H9A H 0.4041 0.9636 0.5243 0.034 Uiso 1 1 calc R U
C10 C 0.47488(11) 0.92060(17) 0.57220(7) 0.0254(4) Uani 1 1 d . .
H10A H 0.4564 0.9563 0.5888 0.030 Uiso 1 1 calc R U
C11 C 0.53342(10) 0.86504(15) 0.58696(6) 0.0184(4) Uani 1 1 d . .
C12 C 0.55354(12) 0.75544(19) 0.49600(6) 0.0300(5) Uani 1 1 d . .
H12A H 0.5753 0.6909 0.5077 0.045 Uiso 1 1 calc R U
H12B H 0.5852 0.7998 0.4890 0.045 Uiso 1 1 calc R U
H12C H 0.5172 0.7379 0.4735 0.045 Uiso 1 1 calc R U
C13 C 0.56632(12) 0.86228(18) 0.62867(6) 0.0277(5) Uani 1 1 d . .
H13A H 0.5435 0.9098 0.6410 0.042 Uiso 1 1 calc R U
H13B H 0.6121 0.8845 0.6343 0.042 Uiso 1 1 calc R U
H13C H 0.5648 0.7908 0.6379 0.042 Uiso 1 1 calc R U
C14 C 0.78819(9) 0.69232(14) 0.60980(5) 0.0140(3) Uani 1 1 d . .
C15 C 0.81629(10) 0.68611(15) 0.58045(6) 0.0177(4) Uani 1 1 d . .
H15A H 0.7897 0.6988 0.5554 0.021 Uiso 1 1 calc R U
C16 C 0.88173(10) 0.66194(16) 0.58751(6) 0.0206(4) Uani 1 1 d . .
H16A H 0.8995 0.6596 0.5673 0.025 Uiso 1 1 calc R U
C17 C 0.92205(10) 0.64098(16) 0.62374(6) 0.0214(4) Uani 1 1 d . .
H17A H 0.9674 0.6272 0.6284 0.026 Uiso 1 1 calc R U
C18 C 0.89519(9) 0.64052(16) 0.65292(6) 0.0192(4) Uani 1 1 d . .
H18A H 0.9220 0.6239 0.6776 0.023 Uiso 1 1 calc R U
C19 C 0.82855(9) 0.66442(15) 0.64624(5) 0.0148(4) Uani 1 1 d . .
C20 C 0.85078(9) 0.59405(18) 0.72158(6) 0.0211(4) Uani 1 1 d . .
C21 C 0.86079(11) 0.4880(2) 0.71529(7) 0.0298(5) Uani 1 1 d . .
H21A H 0.8369 0.4561 0.6922 0.036 Uiso 1 1 calc R U
C22 C 0.90572(13) 0.4295(2) 0.74288(8) 0.0422(7) Uani 1 1 d . .
H22A H 0.9127 0.3577 0.7386 0.051 Uiso 1 1 calc R U
C23 C 0.94012(13) 0.4757(3) 0.77648(8) 0.0497(9) Uani 1 1 d . .
H23A H 0.9711 0.4356 0.7951 0.060 Uiso 1 1 calc R U
C24 C 0.92997(12) 0.5789(3) 0.78327(7) 0.0455(8) Uani 1 1 d . .
H24A H 0.9533 0.6096 0.8067 0.055 Uiso 1 1 calc R U
C25 C 0.88529(11) 0.6394(2) 0.75571(6) 0.0306(5) Uani 1 1 d . .
H25A H 0.8786 0.7110 0.7604 0.037 Uiso 1 1 calc R U
C26 C 0.79112(10) 0.79899(16) 0.69840(5) 0.0176(4) Uani 1 1 d . .
C27 C 0.73542(10) 0.83755(17) 0.70533(6) 0.0221(4) Uani 1 1 d . .
H27A H 0.6994 0.7922 0.7034 0.027 Uiso 1 1 calc R U
C28 C 0.73210(11) 0.94199(18) 0.71504(7) 0.0275(5) Uani 1 1 d . .
H28A H 0.6937 0.9681 0.7194 0.033 Uiso 1 1 calc R U
C29 C 0.78477(11) 1.00801(18) 0.71829(6) 0.0273(5) Uani 1 1 d . .
H29A H 0.7824 1.0796 0.7248 0.033 Uiso 1 1 calc R U
C30 C 0.84111(12) 0.96968(19) 0.71211(7) 0.0316(5) Uani 1 1 d . .
H30A H 0.8775 1.0148 0.7148 0.038 Uiso 1 1 calc R U
C31 C 0.84449(11) 0.86583(18) 0.70197(7) 0.0273(5) Uani 1 1 d . .
H31A H 0.8829 0.8401 0.6975 0.033 Uiso 1 1 calc R U
C32 C 0.67827(11) 0.52191(17) 0.53248(6) 0.0235(4) Uani 1 1 d . .
H32A H 0.6853 0.5880 0.5465 0.035 Uiso 1 1 calc R U
H32B H 0.6314 0.5131 0.5192 0.035 Uiso 1 1 calc R U
H32C H 0.7026 0.5231 0.5143 0.035 Uiso 1 1 calc R U
C33 C 0.80001(11) 0.40591(19) 0.58070(8) 0.0310(5) Uani 1 1 d . .
H33A H 0.8157 0.3397 0.5936 0.046 Uiso 1 1 calc R U
H33B H 0.8178 0.4646 0.5977 0.046 Uiso 1 1 calc R U
H33C H 0.8146 0.4116 0.5584 0.046 Uiso 1 1 calc R U
C34 C 0.67849(14) 0.28809(18) 0.53736(7) 0.0345(6) Uani 1 1 d . .
H34A H 0.6939 0.2259 0.5530 0.052 Uiso 1 1 calc R U
H34B H 0.6957 0.2870 0.5160 0.052 Uiso 1 1 calc R U
H34C H 0.6304 0.2881 0.5281 0.052 Uiso 1 1 calc R U
C35 C 0.75366(12) 0.2354(2) 0.64394(8) 0.0364(6) Uani 1 1 d . .
H35A H 0.7927 0.2778 0.6559 0.055 Uiso 1 1 calc R U
H35B H 0.7573 0.2052 0.6206 0.055 Uiso 1 1 calc R U
H35C H 0.7502 0.1789 0.6610 0.055 Uiso 1 1 calc R U
C36 C 0.67392(14) 0.3718(2) 0.67919(7) 0.0355(6) Uani 1 1 d . .
H36A H 0.7137 0.4121 0.6916 0.053 Uiso 1 1 calc R U
H36B H 0.6703 0.3129 0.6952 0.053 Uiso 1 1 calc R U
H36C H 0.6354 0.4172 0.6748 0.053 Uiso 1 1 calc R U
C37 C 0.60545(12) 0.23126(19) 0.61390(9) 0.0367(6) Uani 1 1 d . .
H37A H 0.5650 0.2711 0.6105 0.055 Uiso 1 1 calc R U
H37B H 0.6077 0.1738 0.6316 0.055 Uiso 1 1 calc R U
H37C H 0.6058 0.2025 0.5897 0.055 Uiso 1 1 calc R U
C38 C 0.51864(10) 0.52487(18) 0.55290(6) 0.0226(4) Uani 1 1 d . .
H38A H 0.5505 0.4675 0.5599 0.034 Uiso 1 1 calc R U
H38B H 0.5409 0.5895 0.5496 0.034 Uiso 1 1 calc R U
H38C H 0.4846 0.5075 0.5293 0.034 Uiso 1 1 calc R U
C39 C 0.41322(11) 0.64442(18) 0.57286(7) 0.0275(5) Uani 1 1 d . .
H39A H 0.3893 0.6541 0.5910 0.041 Uiso 1 1 calc R U
H39B H 0.3829 0.6202 0.5489 0.041 Uiso 1 1 calc R U
H39C H 0.4328 0.7112 0.5690 0.041 Uiso 1 1 calc R U
C40 C 0.43716(11) 0.41799(18) 0.59414(7) 0.0307(5) Uani 1 1 d . .
H40A H 0.4120 0.4257 0.6118 0.046 Uiso 1 1 calc R U
H40B H 0.4698 0.3623 0.6029 0.046 Uiso 1 1 calc R U
H40C H 0.4074 0.3998 0.5693 0.046 Uiso 1 1 calc R U
C41 C 0.45021(12) 0.6702(2) 0.67115(7) 0.0390(6) Uani 1 1 d . .
H41A H 0.4524 0.7369 0.6586 0.059 Uiso 1 1 calc R U
H41B H 0.4488 0.6838 0.6966 0.059 Uiso 1 1 calc R U
H41C H 0.4106 0.6321 0.6569 0.059 Uiso 1 1 calc R U
C42 C 0.51256(13) 0.4596(2) 0.69475(7) 0.0361(6) Uani 1 1 d . .
H42A H 0.5535 0.4195 0.7015 0.054 Uiso 1 1 calc R U
H42B H 0.4780 0.4199 0.6765 0.054 Uiso 1 1 calc R U
H42C H 0.4998 0.4721 0.7173 0.054 Uiso 1 1 calc R U
C43 C 0.59480(11) 0.65680(18) 0.70931(6) 0.0248(4) Uani 1 1 d . .
H43A H 0.5968 0.7301 0.7020 0.037 Uiso 1 1 calc R U
H43B H 0.6361 0.6216 0.7107 0.037 Uiso 1 1 calc R U
H43C H 0.5879 0.6539 0.7340 0.037 Uiso 1 1 calc R U

loop_
_atom_site_aniso_label
_atom_site_aniso_U_11
_atom_site_aniso_U_22
_atom_site_aniso_U_33
_atom_site_aniso_U_23
_atom_site_aniso_U_13
_atom_site_aniso_U_12
Nd1 0.01103(5) 0.01145(5) 0.01326(5) 0.00101(4) 0.00424(3) -0.00073(4)
P1 0.0117(2) 0.0182(2) 0.0123(2) -0.00038(18) 0.00304(17) -0.00039(17)
Si1 0.0216(3) 0.0147(2) 0.0249(3) -0.0028(2) 0.0120(2) -0.0014(2)
Si2 0.0241(3) 0.0151(3) 0.0271(3) 0.0045(2) 0.0105(2) 0.0016(2)
Si3 0.0130(2) 0.0179(3) 0.0199(3) -0.0004(2) 0.0050(2) -0.0023(2)
Si4 0.0178(3) 0.0294(3) 0.0189(3) 0.0009(2) 0.0102(2) -0.0012(2)
O1 0.0133(6) 0.0198(7) 0.0149(6) 0.0004(5) 0.0047(5) -0.0020(5)
N1 0.0136(7) 0.0126(7) 0.0148(7) 0.0030(6) 0.0032(6) 0.0013(6)
N2 0.0118(7) 0.0148(7) 0.0163(8) 0.0049(6) 0.0038(6) -0.0009(6)
N3 0.0170(8) 0.0134(7) 0.0215(8) 0.0004(6) 0.0071(6) -0.0001(6)
N4 0.0147(7) 0.0192(8) 0.0168(8) 0.0017(7) 0.0069(6) -0.0015(6)
C1 0.0160(9) 0.0128(8) 0.0129(8) 0.0007(7) 0.0051(7) 0.0001(7)
C2 0.0210(10) 0.0135(9) 0.0296(11) 0.0067(8) 0.0087(8) -0.0012(7)
C3 0.0242(12) 0.0151(11) 0.080(2) 0.0081(12) -0.0039(13) -0.0058(9)
C4 0.136(4) 0.0312(15) 0.059(2) 0.0110(14) 0.065(2) -0.0102(18)
C5 0.0249(12) 0.0145(10) 0.079(2) 0.0136(12) 0.0129(13) 0.0015(9)
C6 0.0132(8) 0.0124(8) 0.0173(9) 0.0033(7) 0.0045(7) -0.0006(7)
C7 0.0183(9) 0.0167(9) 0.0171(9) 0.0036(7) 0.0033(7) -0.0015(7)
C8 0.0199(10) 0.0210(10) 0.0241(11) 0.0083(8) -0.0023(8) -0.0022(8)
C9 0.0186(10) 0.0210(11) 0.0425(13) 0.0090(10) 0.0062(9) 0.0051(8)
C10 0.0254(10) 0.0180(10) 0.0365(12) 0.0018(9) 0.0150(9) 0.0047(8)
C11 0.0218(10) 0.0146(9) 0.0198(10) 0.0019(7) 0.0081(8) -0.0002(7)
C12 0.0431(14) 0.0312(12) 0.0161(10) 0.0023(9) 0.0101(9) 0.0037(10)
C13 0.0413(13) 0.0237(11) 0.0187(10) 0.0004(9) 0.0102(9) 0.0053(10)
C14 0.0134(8) 0.0115(8) 0.0172(9) 0.0000(7) 0.0050(7) -0.0026(7)
C15 0.0202(9) 0.0178(9) 0.0163(9) 0.0019(7) 0.0072(8) -0.0028(7)
C16 0.0232(10) 0.0195(10) 0.0246(10) 0.0002(8) 0.0154(8) -0.0019(8)
C17 0.0152(9) 0.0219(10) 0.0298(11) 0.0014(8) 0.0109(8) 0.0013(8)
C18 0.0145(9) 0.0220(10) 0.0204(10) 0.0018(8) 0.0044(7) 0.0024(7)
C19 0.0141(8) 0.0154(9) 0.0154(9) 0.0000(7) 0.0054(7) 0.0003(7)
C20 0.0143(9) 0.0330(11) 0.0166(9) 0.0050(9) 0.0054(7) 0.0012(8)
C21 0.0281(12) 0.0343(13) 0.0294(12) 0.0133(10) 0.0125(10) 0.0092(10)
C22 0.0389(14) 0.0505(17) 0.0451(16) 0.0280(13) 0.0246(12) 0.0220(12)
C23 0.0254(13) 0.092(3) 0.0356(15) 0.0372(16) 0.0155(11) 0.0258(14)
C24 0.0208(11) 0.094(3) 0.0184(11) 0.0137(14) 0.0008(9) 0.0007(14)
C25 0.0182(10) 0.0532(16) 0.0193(11) 0.0009(10) 0.0044(8) -0.0015(10)
C26 0.0182(9) 0.0211(10) 0.0132(9) -0.0026(7) 0.0047(7) -0.0025(7)
C27 0.0190(10) 0.0241(10) 0.0245(10) -0.0046(8) 0.0086(8) -0.0032(8)
C28 0.0254(11) 0.0253(11) 0.0339(12) -0.0065(9) 0.0124(10) 0.0019(9)
C29 0.0342(12) 0.0222(11) 0.0241(11) -0.0070(9) 0.0072(9) -0.0022(9)
C30 0.0304(12) 0.0298(12) 0.0371(13) -0.0140(10) 0.0142(10) -0.0143(10)
C31 0.0214(10) 0.0297(12) 0.0341(13) -0.0108(10) 0.0135(9) -0.0072(9)
C32 0.0272(11) 0.0233(10) 0.0228(10) -0.0009(8) 0.0118(9) -0.0030(8)
C33 0.0264(11) 0.0240(11) 0.0489(15) 0.0018(11) 0.0208(11) 0.0030(9)
C34 0.0523(16) 0.0209(11) 0.0348(13) -0.0098(10) 0.0199(12) -0.0087(10)
C35 0.0336(13) 0.0277(12) 0.0471(15) 0.0117(11) 0.0114(11) 0.0110(10)
C36 0.0520(16) 0.0290(12) 0.0320(13) 0.0076(10) 0.0225(12) 0.0002(11)
C37 0.0294(12) 0.0226(11) 0.0596(18) 0.0037(11) 0.0161(12) -0.0055(10)
C38 0.0210(10) 0.0281(11) 0.0171(10) -0.0039(8) 0.0038(8) -0.0040(8)
C39 0.0212(10) 0.0276(11) 0.0297(12) 0.0013(9) 0.0019(9) 0.0017(9)
C40 0.0237(11) 0.0247(11) 0.0441(14) -0.0003(10) 0.0113(10) -0.0069(9)
C41 0.0280(12) 0.0612(18) 0.0330(13) -0.0034(13) 0.0172(11) 0.0096(12)
C42 0.0385(14) 0.0454(15) 0.0304(13) 0.0073(11) 0.0194(11) -0.0118(11)
C43 0.0264(11) 0.0321(12) 0.0171(10) 0.0024(9) 0.0087(8) -0.0009(9)

loop_
_atom_type_symbol
_atom_type_description
_atom_type_scat_dispersion_real
_atom_type_scat_dispersion_imag
_atom_type_scat_source
C C 0.0033 0.0016 'International Tables Vol C Tables 4.2.6.8 and 6.1.1.4'
H H 0.0000 0.0000 'International Tables Vol C Tables 4.2.6.8 and 6.1.1.4'
N N 0.0061 0.0033 'International Tables Vol C Tables 4.2.6.8 and 6.1.1.4'
O O 0.0106 0.0060 'International Tables Vol C Tables 4.2.6.8 and 6.1.1.4'
P P 0.1023 0.0942 'International Tables Vol C Tables 4.2.6.8 and 6.1.1.4'
Si Si 0.0817 0.0704 'International Tables Vol C Tables 4.2.6.8 and 6.1.1.4'
Nd Nd -0.1943 3.0179 'International Tables Vol C Tables 4.2.6.8 and 6.1.1.4'

loop_
_geom_angle_atom_site_label_1
_geom_angle_atom_site_label_2
_geom_angle_atom_site_label_3
_geom_angle
N3 Nd1 O1 97.06(5)
N3 Nd1 N4 113.65(6)
O1 Nd1 N4 107.21(5)
N3 Nd1 N2 102.87(5)
O1 Nd1 N2 71.97(5)
N4 Nd1 N2 143.11(5)
N3 Nd1 N1 128.57(5)
O1 Nd1 N1 110.68(5)
N4 Nd1 N1 98.68(5)
N2 Nd1 N1 51.48(5)
N3 Nd1 C1 119.66(5)
O1 Nd1 C1 90.32(5)
N4 Nd1 C1 120.83(5)
N2 Nd1 C1 25.95(5)
N1 Nd1 C1 25.65(5)
N3 Nd1 C38 82.44(6)
O1 Nd1 C38 168.68(5)
N4 Nd1 C38 63.18(6)
N2 Nd1 C38 119.22(5)
N1 Nd1 C38 77.80(5)
C1 Nd1 C38 99.78(5)
N3 Nd1 Si3 100.83(4)
O1 Nd1 Si3 136.34(3)
N4 Nd1 Si3 29.28(4)
N2 Nd1 Si3 139.54(4)
N1 Nd1 Si3 88.17(4)
C1 Nd1 Si3 113.82(4)
C38 Nd1 Si3 33.90(4)
O1 P1 C26 111.02(9)
O1 P1 C19 114.79(8)
C26 P1 C19 107.48(9)
O1 P1 C20 109.66(9)
C26 P1 C20 108.51(10)
C19 P1 C20 105.06(9)
N3 Si1 C33 112.56(10)
N3 Si1 C34 114.10(10)
C33 Si1 C34 106.57(12)
N3 Si1 C32 109.37(9)
C33 Si1 C32 108.72(10)
C34 Si1 C32 105.14(11)
N3 Si2 C36 109.62(10)
N3 Si2 C35 114.14(10)
C36 Si2 C35 106.69(13)
N3 Si2 C37 112.60(11)
C36 Si2 C37 106.57(13)
C35 Si2 C37 106.78(12)
N4 Si3 C40 114.09(10)
N4 Si3 C39 116.36(10)
C40 Si3 C39 106.14(11)
N4 Si3 C38 107.84(9)
C40 Si3 C38 105.63(11)
C39 Si3 C38 106.00(11)
N4 Si3 Nd1 42.72(5)
C40 Si3 Nd1 126.86(8)
C39 Si3 Nd1 126.94(8)
C38 Si3 Nd1 65.15(6)
N4 Si4 C43 110.62(9)
N4 Si4 C41 114.55(10)
C43 Si4 C41 105.04(12)
N4 Si4 C42 113.50(11)
C43 Si4 C42 106.68(11)
C41 Si4 C42 105.79(13)
P1 O1 Nd1 132.87(8)
C1 N1 C6 127.54(16)
C1 N1 Nd1 97.83(11)
C6 N1 Nd1 131.77(12)
C1 N2 C14 131.70(16)
C1 N2 Nd1 99.84(11)
C14 N2 Nd1 126.65(12)
Si2 N3 Si1 121.36(10)
Si2 N3 Nd1 117.93(9)
Si1 N3 Nd1 120.66(8)
Si4 N4 Si3 120.98(9)
Si4 N4 Nd1 130.88(9)
Si3 N4 Nd1 108.00(8)
N1 C1 N2 110.37(16)
N1 C1 C2 126.50(17)
N2 C1 C2 122.95(16)
N1 C1 Nd1 56.52(9)
N2 C1 Nd1 54.21(9)
C2 C1 Nd1 170.19(13)
C5 C2 C3 105.7(2)
C5 C2 C4 107.4(2)
C3 C2 C4 108.9(2)
C5 C2 C1 114.32(17)
C3 C2 C1 109.87(17)
C4 C2 C1 110.45(19)
C7 C6 C11 120.22(17)
C7 C6 N1 120.65(17)
C11 C6 N1 118.87(17)
C8 C7 C6 118.80(19)
C8 C7 C12 119.23(19)
C6 C7 C12 121.94(18)
C9 C8 C7 121.3(2)
C10 C9 C8 119.53(19)
C9 C10 C11 121.2(2)
C10 C11 C6 118.90(19)
C10 C11 C13 119.82(19)
C6 C11 C13 121.29(18)
N2 C14 C15 124.67(17)
N2 C14 C19 117.72(17)
C15 C14 C19 117.13(17)
C16 C15 C14 121.25(19)
C15 C16 C17 121.14(19)
C18 C17 C16 119.11(18)
C17 C18 C19 120.52(19)
C18 C19 C14 120.61(18)
C18 C19 P1 120.95(15)
C14 C19 P1 118.39(14)
C25 C20 C21 119.4(2)
C25 C20 P1 123.34(19)
C21 C20 P1 117.23(17)
C22 C21 C20 120.0(3)
C23 C22 C21 120.0(3)
C24 C23 C22 120.6(2)
C23 C24 C25 120.2(3)
C20 C25 C24 119.7(3)
C27 C26 C31 119.4(2)
C27 C26 P1 119.87(15)
C31 C26 P1 120.67(16)
C28 C27 C26 120.4(2)
C29 C28 C27 120.0(2)
C28 C29 C30 120.0(2)
C31 C30 C29 120.3(2)
C30 C31 C26 119.8(2)
Si3 C38 Nd1 80.95(7)

loop_
_geom_bond_atom_site_label_1
_geom_bond_atom_site_label_2
_geom_bond_distance
Nd1 N3 2.3347(16)
Nd1 O1 2.3666(13)
Nd1 N4 2.3848(16)
Nd1 N2 2.5082(15)
Nd1 N1 2.5650(15)
Nd1 C1 3.0465(18)
Nd1 C38 3.072(2)
Nd1 Si3 3.3434(5)
P1 O1 1.5167(14)
P1 C26 1.796(2)
P1 C19 1.7958(19)
P1 C20 1.804(2)
Si1 N3 1.7207(18)
Si1 C33 1.876(2)
Si1 C34 1.879(2)
Si1 C32 1.885(2)
Si2 N3 1.7158(17)
Si2 C36 1.880(3)
Si2 C35 1.881(2)
Si2 C37 1.888(2)
Si3 N4 1.7195(17)
Si3 C40 1.873(2)
Si3 C39 1.878(2)
Si3 C38 1.889(2)
Si4 N4 1.7123(17)
Si4 C43 1.881(2)
Si4 C41 1.886(2)
Si4 C42 1.888(3)
N1 C1 1.331(2)
N1 C6 1.425(2)
N2 C1 1.353(2)
N2 C14 1.387(2)
C1 C2 1.558(3)
C2 C5 1.526(3)
C2 C3 1.534(3)
C2 C4 1.535(4)
C6 C7 1.406(3)
C6 C11 1.407(3)
C7 C8 1.396(3)
C7 C12 1.503(3)
C8 C9 1.384(3)
C9 C10 1.383(3)
C10 C11 1.397(3)
C11 C13 1.502(3)
C14 C15 1.411(3)
C14 C19 1.416(3)
C15 C16 1.380(3)
C16 C17 1.390(3)
C17 C18 1.385(3)
C18 C19 1.406(3)
C20 C25 1.389(3)
C20 C21 1.401(3)
C21 C22 1.391(3)
C22 C23 1.378(5)
C23 C24 1.372(5)
C24 C25 1.401(3)
C26 C27 1.389(3)
C26 C31 1.400(3)
C27 C28 1.389(3)
C28 C29 1.384(3)
C29 C30 1.388(3)
C30 C31 1.386(3)
